data_7000260
loop_
_publ_author_name
'Hitchcock, Peter B.'
'Lappert, Michael F.'
'Protchenko, Andrey V.'
'Uiterweerd, Patrick G. H.'

_publ_section_title
;
 Synthesis and structures of halides and pseudohalides of
 bis[2,6-bis(dimethylamino)phenyl]tin(IV)
;
_journal_coden_ASTM DTARAF
_journal_issue 2
_journal_name_full 'Dalton Transactions'
_journal_page_first 353
_journal_page_last 361
_journal_paper_doi 10.1039/b813353k
_journal_year 2009
_chemical_formula_moiety 'C10 H15 Cl N2 Sn'
_chemical_formula_sum 'C10 H15 Cl N2 Sn'
_chemical_formula_weight 317.38
_space_group_IT_number 14
_symmetry_cell_setting monoclinic
_symmetry_Int_Tables_number 14
_symmetry_space_group_name_Hall '-P 2ybc'
_symmetry_space_group_name_H-M 'P 1 21/c 1'
_atom_sites_solution_hydrogens geom
_atom_sites_solution_primary direct
_atom_sites_solution_secondary difmap
_audit_creation_method SHELXL
_cell_angle_alpha 90.00
_cell_angle_beta 91.12(2)
_cell_angle_gamma 90.00
_cell_formula_units_Z 4
_cell_length_a 8.135(1)
_cell_length_b 9.190(1)
_cell_length_c 15.934(3)
_cell_measurement_reflns_used 25
_cell_measurement_temperature 173(2)
_cell_measurement_theta_max 8.5
_cell_measurement_theta_min 7.3
_cell_measurement_wavelength 0.71073
_cell_volume 1191.0(3)
_computing_cell_refinement 'CAD4 (Enraf Nonius, 1994)'
_computing_data_collection 'CAD4 (Enraf Nonius, 1994)'
_computing_data_reduction 'XCAD4 (Harms & Wocadlo, 1995)'
_computing_structure_refinement 'SHELXL-97 (Sheldrick, 1997)'
_computing_structure_solution 'SHELXS-97 (Sheldrick, 1990)'
_diffrn_ambient_temperature 173(2)
_diffrn_detector 'scintillation LiI'
_diffrn_detector_dtime 1.195
_diffrn_measured_fraction_theta_full 0.999
_diffrn_measured_fraction_theta_max 0.999
_diffrn_measurement_device '\k-geometry diffractometer'
_diffrn_measurement_device_type 'Enraf Nonius CAD4'
_diffrn_measurement_method 'non-profiled omega/2theta scans'
_diffrn_radiation_monochromator graphite
_diffrn_radiation_type MoK\a
_diffrn_radiation_wavelength 0.71073
_diffrn_reflns_av_R_equivalents 0.0515
_diffrn_reflns_av_sigmaI/netI 0.0560
_diffrn_reflns_limit_h_max 13
_diffrn_reflns_limit_h_min 0
_diffrn_reflns_limit_k_max 14
_diffrn_reflns_limit_k_min 0
_diffrn_reflns_limit_l_max 25
_diffrn_reflns_limit_l_min -25
_diffrn_reflns_number 5499
_diffrn_reflns_theta_full 34.97
_diffrn_reflns_theta_max 34.97
_diffrn_reflns_theta_min 2.50
_diffrn_source 'Enraf Nonius FR590'
_diffrn_standards_decay_% 7
_diffrn_standards_interval_time 60
_diffrn_standards_number 2
_exptl_absorpt_coefficient_mu 2.335
_exptl_absorpt_correction_T_max 1.00
_exptl_absorpt_correction_T_min 0.66
_exptl_absorpt_correction_type psi-scan
_exptl_absorpt_process_details
;
North A.C.T., Phillips D.C. & Mathews F.S. (1968) Acta. Cryst. A24, 351
Number of psi-scan sets used was 1
Theta correction was applied.
Averaged transmission function was used.
No Fourier smoothing was applied.
;
_exptl_crystal_density_diffrn 1.770
_exptl_crystal_F_000 624
_exptl_crystal_size_max 0.30
_exptl_crystal_size_mid 0.30
_exptl_crystal_size_min 0.10
_refine_diff_density_max 3.227
_refine_diff_density_min -1.893
_refine_diff_density_rms 0.188
_refine_ls_extinction_coef 0.0041(6)
_refine_ls_extinction_expression Fc^*^=kFc[1+0.001xFc^2^\l^3^/sin(2\q)]^-1/4^
_refine_ls_extinction_method SHELXL
_refine_ls_goodness_of_fit_all 1.150
_refine_ls_goodness_of_fit_obs 1.218
_refine_ls_hydrogen_treatment constr
_refine_ls_matrix_type full
_refine_ls_number_parameters 128
_refine_ls_number_reflns 5220
_refine_ls_number_restraints 0
_refine_ls_restrained_S_all 1.150
_refine_ls_restrained_S_obs 1.218
_refine_ls_R_factor_all 0.0792
_refine_ls_R_factor_obs 0.0598
_refine_ls_shift/esd_max 0.001
_refine_ls_shift/esd_mean 0.000
_refine_ls_structure_factor_coef Fsqd
_refine_ls_weighting_details 'w=1/[\s^2^(Fo^2^)+(0.0453P)^2^+4.7162P] where P=(Fo^2^+2Fc^2^)/3'
_refine_ls_weighting_scheme calc
_refine_ls_wR_factor_all 0.1442
_refine_ls_wR_factor_obs 0.1352
_reflns_number_observed 4105
_reflns_number_total 5220
_reflns_observed_criterion >2sigma(I)
_cod_data_source_file B813353K.txt
_cod_data_source_block (2)-may798
_cod_original_sg_symbol_H-M P2(1)/c
_cod_database_code 7000260
_diffrn_standards_decay_corr_max 1.073
_diffrn_standards_decay_corr_min 0.996

loop_
_symmetry_equiv_pos_as_xyz
'x, y, z'
'x, -y+1/2, z+1/2'
'-x, -y, -z'
'-x, y-1/2, -z-1/2'

loop_
_atom_site_aniso_label
_atom_site_aniso_U_11
_atom_site_aniso_U_22
_atom_site_aniso_U_33
_atom_site_aniso_U_23
_atom_site_aniso_U_13
_atom_site_aniso_U_12
Sn 0.02186(14) 0.02232(13) 0.02582(14) 0.00029(11) 0.00471(9) -0.00309(11)
Cl 0.0307(5) 0.0274(5) 0.0312(5) 0.0022(4) -0.0015(4) 0.0043(4)
N1 0.0207(15) 0.027(2) 0.026(2) -0.0045(13) -0.0001(12) -0.0003(13)
N2 0.025(2) 0.0171(14) 0.031(2) 0.0003(13) -0.0003(13) -0.0045(13)
C1 0.0150(14) 0.021(2) 0.025(2) 0.0018(14) 0.0012(12) 0.0001(13)
C2 0.019(2) 0.024(2) 0.022(2) 0.0015(13) 0.0000(13) 0.0001(13)
C3 0.028(2) 0.037(2) 0.023(2) 0.004(2) 0.0030(15) 0.001(2)
C4 0.030(2) 0.041(3) 0.030(2) 0.014(2) 0.006(2) 0.001(2)
C5 0.026(2) 0.026(2) 0.033(2) 0.009(2) 0.003(2) -0.001(2)
C6 0.017(2) 0.022(2) 0.027(2) 0.0036(14) -0.0005(13) -0.0008(13)
C7 0.028(2) 0.027(2) 0.036(2) -0.006(2) 0.005(2) 0.006(2)
C8 0.028(2) 0.040(3) 0.034(2) -0.008(2) -0.005(2) -0.004(2)
C9 0.038(2) 0.023(2) 0.025(2) -0.001(2) -0.001(2) 0.002(2)
C10 0.023(2) 0.024(2) 0.049(3) -0.006(2) 0.000(2) -0.005(2)

loop_
_atom_site_label
_atom_site_type_symbol
_atom_site_fract_x
_atom_site_fract_y
_atom_site_fract_z
_atom_site_U_iso_or_equiv
_atom_site_thermal_displace_type
_atom_site_occupancy
_atom_site_calc_flag
_atom_site_refinement_flags
_atom_site_disorder_group
Sn Sn 0.06321(4) 0.20329(3) 0.01735(2) 0.02328(9) Uani 1 d . .
Cl Cl 0.32311(15) 0.10480(13) 0.08090(7) 0.0298(2) Uani 1 d . .
N1 N 0.1471(5) 0.1697(4) -0.1240(2) 0.0244(7) Uani 1 d . .
N2 N 0.2384(5) 0.5982(4) 0.0458(2) 0.0244(7) Uani 1 d . .
C1 C 0.1885(5) 0.3843(4) -0.0445(3) 0.0205(7) Uani 1 d . .
C2 C 0.2014(5) 0.3218(5) -0.1231(3) 0.0220(7) Uani 1 d . .
C3 C 0.2673(6) 0.3901(6) -0.1921(3) 0.0290(9) Uani 1 d . .
H3 H 0.2754 0.3426 -0.2448 0.035 Uiso 1 calc R .
C4 C 0.3212(6) 0.5332(6) -0.1797(3) 0.0335(10) Uani 1 d . .
H4 H 0.3640 0.5859 -0.2257 0.040 Uiso 1 calc R .
C5 C 0.3134(6) 0.5997(5) -0.1017(3) 0.0283(9) Uani 1 d . .
H5 H 0.3536 0.6962 -0.0949 0.034 Uiso 1 calc R .
C6 C 0.2473(5) 0.5270(5) -0.0328(3) 0.0220(7) Uani 1 d . .
C7 C 0.2835(6) 0.0673(5) -0.1382(3) 0.0302(9) Uani 1 d . .
H7A H 0.2414 -0.0326 -0.1383 0.045 Uiso 1 calc R .
H7B H 0.3667 0.0782 -0.0933 0.045 Uiso 1 calc R .
H7C H 0.3331 0.0884 -0.1924 0.045 Uiso 1 calc R .
C8 C 0.0112(6) 0.1425(6) -0.1851(3) 0.0341(10) Uani 1 d . .
H8A H -0.0202 0.0396 -0.1832 0.051 Uiso 1 calc R .
H8B H 0.0474 0.1669 -0.2417 0.051 Uiso 1 calc R .
H8C H -0.0835 0.2030 -0.1710 0.051 Uiso 1 calc R .
C9 C 0.2074(6) 0.5040(5) 0.1167(3) 0.0286(9) Uani 1 d . .
H9A H 0.2033 0.5625 0.1681 0.043 Uiso 1 calc R .
H9B H 0.2957 0.4320 0.1222 0.043 Uiso 1 calc R .
H9C H 0.1021 0.4540 0.1079 0.043 Uiso 1 calc R .
C10 C 0.3621(6) 0.7111(5) 0.0622(4) 0.0320(9) Uani 1 d . .
H10A H 0.3452 0.7532 0.1178 0.048 Uiso 1 calc R .
H10B H 0.3516 0.7874 0.0195 0.048 Uiso 1 calc R .
H10C H 0.4722 0.6681 0.0602 0.048 Uiso 1 calc R .

loop_
_atom_type_symbol
_atom_type_description
_atom_type_scat_dispersion_real
_atom_type_scat_dispersion_imag
_atom_type_scat_source
C C 0.0033 0.0016 'International Tables Vol C Tables 4.2.6.8 and 6.1.1.4'
H H 0.0000 0.0000 'International Tables Vol C Tables 4.2.6.8 and 6.1.1.4'
Cl Cl 0.1484 0.1585 'International Tables Vol C Tables 4.2.6.8 and 6.1.1.4'
N N 0.0061 0.0033 'International Tables Vol C Tables 4.2.6.8 and 6.1.1.4'
Sn Sn -0.6537 1.4246 'International Tables Vol C Tables 4.2.6.8 and 6.1.1.4'

loop_
_geom_angle_atom_site_label_1
_geom_angle_atom_site_label_2
_geom_angle_atom_site_label_3
_geom_angle
_geom_angle_site_symmetry_1
_geom_angle_site_symmetry_3
_geom_angle_publ_flag
C1 Sn N1 61.99(14) . . ?
C1 Sn Cl 93.43(11) . . ?
N1 Sn Cl 94.61(10) . . ?
C2 N1 C7 112.4(4) . . ?
C2 N1 C8 112.8(4) . . ?
C7 N1 C8 110.2(4) . . ?
C2 N1 Sn 87.6(2) . . ?
C7 N1 Sn 117.2(3) . . ?
C8 N1 Sn 114.8(3) . . ?
C6 N2 C9 115.3(3) . . ?
C6 N2 C10 116.0(4) . . ?
C9 N2 C10 114.4(4) . . ?
C2 C1 C6 118.3(4) . . ?
C2 C1 Sn 97.8(3) . . ?
C6 C1 Sn 143.8(3) . . ?
C1 C2 C3 124.7(4) . . ?
C1 C2 N1 112.1(4) . . ?
C3 C2 N1 123.1(4) . . ?
C2 C3 C4 116.1(4) . . ?
C5 C4 C3 121.4(4) . . ?
C4 C5 C6 121.1(4) . . ?
C5 C6 C1 118.4(4) . . ?
C5 C6 N2 120.0(4) . . ?
C1 C6 N2 121.6(4) . . ?

loop_
_geom_bond_atom_site_label_1
_geom_bond_atom_site_label_2
_geom_bond_distance
_geom_bond_site_symmetry_2
_geom_bond_publ_flag
Sn C1 2.194(4) . ?
Sn N1 2.386(4) . ?
Sn Cl 2.4962(12) . ?
N1 C2 1.467(6) . ?
N1 C7 1.476(6) . ?
N1 C8 1.480(6) . ?
N2 C6 1.416(6) . ?
N2 C9 1.450(6) . ?
N2 C10 1.465(6) . ?
C1 C2 1.383(6) . ?
C1 C6 1.407(6) . ?
C2 C3 1.384(6) . ?
C3 C4 1.399(8) . ?
C4 C5 1.388(7) . ?
C5 C6 1.401(6) . ?
